data_2228541
loop_
_publ_author_name
'Zhu, Chengchen'
'Yang, Liguo'
'Li, Dacheng'

_publ_section_title
;
 [1,1'-Bis(diphenylphosphanyl)ferrocene-\k^2^<i>P</i>,<i>P</i>']dichloridocadmium(II)
 dichloromethane disolvate
;
_journal_coeditor_code RZ2517
_journal_issue 12
_journal_name_full 'Acta Crystallographica Section E'
_journal_page_first m1586
_journal_paper_doi 10.1107/S1600536810046635
_journal_volume 66
_journal_year 2010
_chemical_formula_iupac '[Cd Fe (C17 H14 P)2 Cl2], 2C H2 Cl2'
_chemical_formula_moiety 'C34 H28 Cd Cl2 Fe P2, 2(C H2 Cl2)'
_chemical_formula_sum 'C36 H32 Cd Cl6 Fe P2'
_chemical_formula_weight 907.51
_chemical_name_systematic
;
[1,1'-Bis(diphenylphosphanyl)ferrocene-
\k^2^<i>P</i>,<i>P</i>']dichloridocadmium(II) dichloromethane disolvate
;
_space_group_IT_number 14
_symmetry_cell_setting monoclinic
_symmetry_space_group_name_Hall '-P 2ybc'
_symmetry_space_group_name_H-M 'P 1 21/c 1'
_atom_sites_solution_hydrogens geom
_atom_sites_solution_primary direct
_atom_sites_solution_secondary difmap
_audit_creation_method SHELXL-97
_cell_angle_alpha 90.00
_cell_angle_beta 93.3490(10)
_cell_angle_gamma 90.00
_cell_formula_units_Z 4
_cell_length_a 9.8114(10)
_cell_length_b 23.594(2)
_cell_length_c 17.6058(16)
_cell_measurement_reflns_used 3906
_cell_measurement_temperature 298(2)
_cell_measurement_theta_max 21.8785
_cell_measurement_theta_min 2.249
_cell_volume 4068.6(7)
_computing_cell_refinement 'SAINT (Siemens, 1996)'
_computing_data_collection 'SMART (Siemens, 1996)'
_computing_data_reduction 'SAINT (Siemens, 1996)'
_computing_molecular_graphics 'SHELXTL (Sheldrick, 2008)'
_computing_publication_material 'SHELXTL (Sheldrick, 2008)'
_computing_structure_refinement 'SHELXL97 (Sheldrick, 2008)'
_computing_structure_solution 'SHELXS97 (Sheldrick, 2008)'
_diffrn_ambient_temperature 298(2)
_diffrn_measured_fraction_theta_full 0.991
_diffrn_measured_fraction_theta_max 0.991
_diffrn_measurement_device_type 'Bruker SMART 1000 CCD'
_diffrn_measurement_method 'phi and omega scans'
_diffrn_radiation_monochromator graphite
_diffrn_radiation_source 'fine-focus sealed tube'
_diffrn_radiation_type MoK\a
_diffrn_radiation_wavelength 0.71073
_diffrn_reflns_av_R_equivalents 0.1023
_diffrn_reflns_av_sigmaI/netI 0.1066
_diffrn_reflns_limit_h_max 11
_diffrn_reflns_limit_h_min -10
_diffrn_reflns_limit_k_max 28
_diffrn_reflns_limit_k_min -27
_diffrn_reflns_limit_l_max 20
_diffrn_reflns_limit_l_min -17
_diffrn_reflns_number 20307
_diffrn_reflns_theta_full 25.02
_diffrn_reflns_theta_max 25.02
_diffrn_reflns_theta_min 1.44
_exptl_absorpt_coefficient_mu 1.376
_exptl_absorpt_correction_T_max 0.7249
_exptl_absorpt_correction_T_min 0.6160
_exptl_absorpt_correction_type multi-scan
_exptl_absorpt_process_details '(SADABS; Siemens, 1996)'
_exptl_crystal_colour yellow
_exptl_crystal_density_diffrn 1.482
_exptl_crystal_density_method 'not measured'
_exptl_crystal_description block
_exptl_crystal_F_000 1816
_exptl_crystal_size_max 0.39
_exptl_crystal_size_mid 0.26
_exptl_crystal_size_min 0.25
_refine_diff_density_max 0.504
_refine_diff_density_min -0.705
_refine_ls_extinction_method none
_refine_ls_goodness_of_fit_ref 1.001
_refine_ls_hydrogen_treatment constr
_refine_ls_matrix_type full
_refine_ls_number_parameters 415
_refine_ls_number_reflns 7133
_refine_ls_number_restraints 0
_refine_ls_restrained_S_all 1.001
_refine_ls_R_factor_all 0.1092
_refine_ls_R_factor_gt 0.0512
_refine_ls_shift/su_max 0.001
_refine_ls_shift/su_mean 0.000
_refine_ls_structure_factor_coef Fsqd
_refine_ls_weighting_details 'calc w=1/[\s^2^(Fo^2^)+(0.0290P)^2^+0.0000P] where P=(Fo^2^+2Fc^2^)/3'
_refine_ls_weighting_scheme calc
_refine_ls_wR_factor_gt 0.0893
_refine_ls_wR_factor_ref 0.1060
_reflns_number_gt 3982
_reflns_number_total 7133
_reflns_threshold_expression I>2sigma(I)
_cod_data_source_file rz2517.cif
_cod_data_source_block I
_cod_original_sg_symbol_H-M 'P 21/c'
_cod_database_code 2228541
_cod_database_fobs_code 2228541

loop_
_symmetry_equiv_pos_as_xyz
'x, y, z'
'-x, y+1/2, -z+1/2'
'-x, -y, -z'
'x, -y-1/2, z-1/2'

loop_
_atom_site_type_symbol
_atom_site_label
_atom_site_fract_x
_atom_site_fract_y
_atom_site_fract_z
_atom_site_U_iso_or_equiv
_atom_site_adp_type
_atom_site_calc_flag
_atom_site_refinement_flags
_atom_site_occupancy
_atom_site_disorder_assembly
_atom_site_disorder_group
Cd Cd1 0.19344(4) 0.683033(18) 0.39863(2) 0.04745(14) Uani d . 1 . .
Fe Fe1 -0.09473(8) 0.64546(3) 0.56217(4) 0.0474(2) Uani d . 1 . .
P P1 0.23968(13) 0.68445(6) 0.54792(7) 0.0421(3) Uani d . 1 . .
P P2 -0.06947(14) 0.66286(6) 0.37238(8) 0.0455(4) Uani d . 1 . .
Cl Cl1 0.22491(15) 0.77580(7) 0.33758(9) 0.0655(4) Uani d . 1 . .
Cl Cl2 0.3313(2) 0.60588(8) 0.34982(10) 0.0972(7) Uani d . 1 . .
Cl Cl3 0.1439(3) 0.45928(12) 0.24183(15) 0.1513(10) Uani d . 1 . .
Cl Cl4 0.3305(3) 0.50224(14) 0.13614(17) 0.1673(12) Uani d . 1 . .
Cl Cl5 0.3751(3) 0.93735(11) 0.43706(15) 0.1316(9) Uani d . 1 . .
Cl Cl6 0.0863(3) 0.92278(15) 0.46508(18) 0.1646(12) Uani d . 1 . .
C C1 0.0797(5) 0.6911(2) 0.5949(3) 0.0435(13) Uani d . 1 . .
C C2 0.0318(6) 0.6598(3) 0.6586(3) 0.0574(16) Uani d . 1 . .
H H2 0.0797 0.6321 0.6867 0.069 Uiso calc R 1 . .
C C3 -0.1047(6) 0.6796(3) 0.6703(4) 0.0717(19) Uani d . 1 . .
H H3 -0.1594 0.6669 0.7082 0.086 Uiso calc R 1 . .
C C4 -0.1417(6) 0.7210(3) 0.6158(3) 0.0611(17) Uani d . 1 . .
H H4 -0.2247 0.7401 0.6117 0.073 Uiso calc R 1 . .
C C5 -0.0325(6) 0.7289(2) 0.5680(3) 0.0532(15) Uani d . 1 . .
H H5 -0.0315 0.7537 0.5269 0.064 Uiso calc R 1 . .
C C6 -0.1306(5) 0.6213(2) 0.4503(3) 0.0451(13) Uani d . 1 . .
C C7 -0.0473(6) 0.5795(2) 0.4916(3) 0.0579(16) Uani d . 1 . .
H H7 0.0404 0.5685 0.4805 0.069 Uiso calc R 1 . .
C C8 -0.1233(8) 0.5578(3) 0.5524(3) 0.0714(19) Uani d . 1 . .
H H8 -0.0938 0.5302 0.5872 0.086 Uiso calc R 1 . .
C C9 -0.2511(8) 0.5859(3) 0.5502(4) 0.078(2) Uani d . 1 . .
H H9 -0.3190 0.5798 0.5840 0.094 Uiso calc R 1 . .
C C10 -0.2596(6) 0.6249(3) 0.4882(4) 0.0641(17) Uani d . 1 . .
H H10 -0.3332 0.6483 0.4743 0.077 Uiso calc R 1 . .
C C11 0.3274(5) 0.6224(2) 0.5939(3) 0.0447(13) Uani d . 1 . .
C C12 0.3777(6) 0.6261(3) 0.6697(3) 0.0654(17) Uani d . 1 . .
H H12 0.3718 0.6599 0.6967 0.078 Uiso calc R 1 . .
C C13 0.4378(7) 0.5775(3) 0.7045(4) 0.0747(19) Uani d . 1 . .
H H13 0.4695 0.5791 0.7552 0.090 Uiso calc R 1 . .
C C14 0.4501(6) 0.5281(3) 0.6650(4) 0.0614(17) Uani d . 1 . .
H H14 0.4918 0.4969 0.6887 0.074 Uiso calc R 1 . .
C C15 0.4008(6) 0.5244(3) 0.5898(4) 0.0588(16) Uani d . 1 . .
H H15 0.4078 0.4906 0.5631 0.071 Uiso calc R 1 . .
C C16 0.3403(5) 0.5720(2) 0.5543(3) 0.0523(15) Uani d . 1 . .
H H16 0.3084 0.5698 0.5036 0.063 Uiso calc R 1 . .
C C17 0.3423(5) 0.7464(2) 0.5797(3) 0.0450(13) Uani d . 1 . .
C C18 0.3174(6) 0.7782(3) 0.6434(3) 0.0597(16) Uani d . 1 . .
H H18 0.2443 0.7688 0.6722 0.072 Uiso calc R 1 . .
C C19 0.3998(7) 0.8241(3) 0.6649(4) 0.0743(19) Uani d . 1 . .
H H19 0.3824 0.8446 0.7085 0.089 Uiso calc R 1 . .
C C20 0.5072(7) 0.8395(3) 0.6221(4) 0.078(2) Uani d . 1 . .
H H20 0.5616 0.8704 0.6365 0.094 Uiso calc R 1 . .
C C21 0.5338(6) 0.8088(3) 0.5575(4) 0.0731(19) Uani d . 1 . .
H H21 0.6064 0.8188 0.5286 0.088 Uiso calc R 1 . .
C C22 0.4516(6) 0.7628(3) 0.5361(3) 0.0589(16) Uani d . 1 . .
H H22 0.4690 0.7426 0.4924 0.071 Uiso calc R 1 . .
C C23 -0.1851(5) 0.7248(3) 0.3615(3) 0.0472(14) Uani d . 1 . .
C C24 -0.1393(6) 0.7791(3) 0.3794(3) 0.0580(16) Uani d . 1 . .
H H24 -0.0478 0.7850 0.3942 0.070 Uiso calc R 1 . .
C C25 -0.2296(9) 0.8251(3) 0.3753(4) 0.082(2) Uani d . 1 . .
H H25 -0.2002 0.8614 0.3888 0.098 Uiso calc R 1 . .
C C26 -0.3657(10) 0.8149(5) 0.3504(4) 0.102(3) Uani d . 1 . .
H H26 -0.4275 0.8449 0.3488 0.122 Uiso calc R 1 . .
C C27 -0.4102(7) 0.7619(4) 0.3283(4) 0.089(2) Uani d . 1 . .
H H27 -0.4996 0.7566 0.3090 0.107 Uiso calc R 1 . .
C C28 -0.3209(6) 0.7167(3) 0.3349(4) 0.0736(19) Uani d . 1 . .
H H28 -0.3513 0.6805 0.3215 0.088 Uiso calc R 1 . .
C C29 -0.1060(5) 0.6230(2) 0.2843(3) 0.0480(14) Uani d . 1 . .
C C30 -0.1719(7) 0.5703(3) 0.2802(4) 0.077(2) Uani d . 1 . .
H H30 -0.1981 0.5530 0.3246 0.092 Uiso calc R 1 . .
C C31 -0.1988(7) 0.5434(3) 0.2096(4) 0.081(2) Uani d . 1 . .
H H31 -0.2435 0.5087 0.2075 0.097 Uiso calc R 1 . .
C C32 -0.1598(7) 0.5681(3) 0.1444(4) 0.078(2) Uani d . 1 . .
H H32 -0.1768 0.5497 0.0980 0.094 Uiso calc R 1 . .
C C33 -0.0959(7) 0.6196(3) 0.1465(4) 0.0742(19) Uani d . 1 . .
H H33 -0.0712 0.6363 0.1014 0.089 Uiso calc R 1 . .
C C34 -0.0671(6) 0.6476(3) 0.2158(3) 0.0647(17) Uani d . 1 . .
H H34 -0.0223 0.6823 0.2166 0.078 Uiso calc R 1 . .
C C35 0.1928(9) 0.5170(4) 0.1904(5) 0.122(3) Uani d . 1 . .
H H35A 0.2169 0.5478 0.2250 0.146 Uiso calc R 1 . .
H H35B 0.1163 0.5293 0.1571 0.146 Uiso calc R 1 . .
C C36 0.2509(9) 0.8924(4) 0.4712(5) 0.117(3) Uani d . 1 . .
H H36A 0.2755 0.8831 0.5238 0.140 Uiso calc R 1 . .
H H36B 0.2492 0.8574 0.4422 0.140 Uiso calc R 1 . .

loop_
_atom_site_aniso_label
_atom_site_aniso_U_11
_atom_site_aniso_U_22
_atom_site_aniso_U_33
_atom_site_aniso_U_12
_atom_site_aniso_U_13
_atom_site_aniso_U_23
Cd1 0.0418(3) 0.0547(3) 0.0464(2) 0.0029(2) 0.00698(17) -0.0017(2)
Fe1 0.0460(5) 0.0483(5) 0.0486(5) -0.0033(4) 0.0100(4) -0.0036(4)
P1 0.0437(8) 0.0421(8) 0.0407(8) 0.0049(7) 0.0039(6) -0.0022(7)
P2 0.0382(9) 0.0512(9) 0.0472(8) -0.0024(7) 0.0036(7) -0.0023(7)
Cl1 0.0579(10) 0.0655(10) 0.0749(10) -0.0006(8) 0.0177(8) 0.0144(8)
Cl2 0.1377(17) 0.0924(14) 0.0650(11) 0.0604(13) 0.0346(11) 0.0045(10)
Cl3 0.206(3) 0.122(2) 0.131(2) 0.0052(19) 0.057(2) 0.0219(17)
Cl4 0.178(3) 0.174(3) 0.157(2) 0.051(2) 0.066(2) 0.059(2)
Cl5 0.128(2) 0.129(2) 0.143(2) 0.0139(16) 0.0478(16) 0.0320(17)
Cl6 0.109(2) 0.192(3) 0.194(3) 0.004(2) 0.0185(19) 0.043(2)
C1 0.046(3) 0.047(3) 0.038(3) 0.001(3) 0.004(2) -0.001(3)
C2 0.064(4) 0.061(4) 0.048(3) -0.003(3) 0.011(3) -0.001(3)
C3 0.064(4) 0.098(5) 0.056(4) -0.015(4) 0.026(3) -0.017(4)
C4 0.053(4) 0.066(4) 0.065(4) 0.002(3) 0.013(3) -0.015(4)
C5 0.074(4) 0.038(3) 0.048(3) 0.010(3) 0.010(3) -0.004(3)
C6 0.035(3) 0.048(3) 0.052(3) -0.003(3) 0.001(3) -0.010(3)
C7 0.066(4) 0.052(4) 0.058(4) -0.002(3) 0.016(3) -0.007(3)
C8 0.105(6) 0.052(4) 0.057(4) -0.013(4) 0.002(4) -0.002(3)
C9 0.083(6) 0.087(5) 0.067(5) -0.041(4) 0.018(4) 0.003(4)
C10 0.041(4) 0.076(5) 0.076(4) -0.007(3) 0.011(3) -0.011(4)
C11 0.043(3) 0.048(3) 0.042(3) 0.003(3) -0.003(3) -0.003(3)
C12 0.073(5) 0.061(4) 0.061(4) 0.011(4) -0.005(3) -0.008(3)
C13 0.100(6) 0.064(5) 0.058(4) 0.015(4) -0.017(4) -0.001(4)
C14 0.056(4) 0.057(4) 0.072(5) 0.007(3) 0.003(3) 0.012(4)
C15 0.061(4) 0.046(4) 0.071(4) 0.002(3) 0.016(3) -0.001(3)
C16 0.053(4) 0.052(4) 0.053(3) 0.004(3) 0.009(3) -0.003(3)
C17 0.039(3) 0.049(3) 0.047(3) 0.003(3) 0.004(3) 0.004(3)
C18 0.068(4) 0.058(4) 0.054(4) -0.007(3) 0.015(3) -0.005(3)
C19 0.096(5) 0.063(5) 0.065(4) -0.017(4) 0.014(4) -0.023(4)
C20 0.080(5) 0.066(5) 0.086(5) -0.021(4) -0.021(4) 0.005(4)
C21 0.059(4) 0.075(5) 0.086(5) -0.013(4) 0.013(4) 0.001(4)
C22 0.050(4) 0.067(4) 0.060(4) -0.001(3) 0.007(3) -0.007(3)
C23 0.034(3) 0.058(4) 0.049(3) 0.008(3) 0.006(3) -0.001(3)
C24 0.052(4) 0.064(4) 0.059(4) 0.008(4) 0.011(3) 0.012(3)
C25 0.096(6) 0.076(5) 0.077(5) 0.029(5) 0.027(4) 0.013(4)
C26 0.106(8) 0.129(8) 0.073(5) 0.077(7) 0.031(5) 0.023(5)
C27 0.050(5) 0.129(8) 0.089(6) 0.029(5) 0.001(4) 0.005(5)
C28 0.044(4) 0.098(6) 0.079(5) 0.013(4) 0.001(3) -0.007(4)
C29 0.035(3) 0.052(4) 0.057(4) -0.001(3) 0.005(3) -0.002(3)
C30 0.090(5) 0.079(5) 0.063(4) -0.032(4) 0.017(4) -0.005(4)
C31 0.095(6) 0.079(5) 0.069(5) -0.035(4) 0.006(4) -0.025(4)
C32 0.086(5) 0.084(6) 0.063(5) 0.013(4) -0.004(4) -0.028(4)
C33 0.101(6) 0.070(5) 0.052(4) 0.005(4) 0.012(4) 0.001(4)
C34 0.069(4) 0.059(4) 0.066(4) -0.004(3) 0.005(3) 0.001(4)
C35 0.151(9) 0.090(6) 0.126(7) 0.037(6) 0.015(6) -0.001(6)
C36 0.136(8) 0.089(6) 0.123(7) 0.018(6) -0.011(6) -0.006(5)

loop_
_atom_type_symbol
_atom_type_description
_atom_type_scat_dispersion_real
_atom_type_scat_dispersion_imag
_atom_type_scat_source
C C 0.0033 0.0016 'International Tables Vol C Tables 4.2.6.8 and 6.1.1.4'
H H 0.0000 0.0000 'International Tables Vol C Tables 4.2.6.8 and 6.1.1.4'
P P 0.1023 0.0942 'International Tables Vol C Tables 4.2.6.8 and 6.1.1.4'
Cl Cl 0.1484 0.1585 'International Tables Vol C Tables 4.2.6.8 and 6.1.1.4'
Fe Fe 0.3463 0.8444 'International Tables Vol C Tables 4.2.6.8 and 6.1.1.4'
Cd Cd -0.8075 1.2024 'International Tables Vol C Tables 4.2.6.8 and 6.1.1.4'

loop_
_geom_angle_atom_site_label_1
_geom_angle_atom_site_label_2
_geom_angle_atom_site_label_3
_geom_angle_site_symmetry_1
_geom_angle_site_symmetry_3
_geom_angle
_geom_angle_publ_flag
Cl2 Cd1 Cl1 . . 114.86(6) ?
Cl2 Cd1 P2 . . 111.00(7) ?
Cl1 Cd1 P2 . . 103.29(5) ?
Cl2 Cd1 P1 . . 106.97(5) ?
Cl1 Cd1 P1 . . 113.83(5) ?
P2 Cd1 P1 . . 106.62(4) ?
C6 Fe1 C7 . . 41.2(2) ?
C6 Fe1 C5 . . 110.2(2) ?
C7 Fe1 C5 . . 132.4(2) ?
C6 Fe1 C2 . . 152.8(2) ?
C7 Fe1 C2 . . 118.1(2) ?
C5 Fe1 C2 . . 69.0(2) ?
C6 Fe1 C10 . . 41.5(2) ?
C7 Fe1 C10 . . 68.9(2) ?
C5 Fe1 C10 . . 118.2(3) ?
C2 Fe1 C10 . . 163.9(2) ?
C6 Fe1 C1 . . 120.06(19) ?
C7 Fe1 C1 . . 110.3(2) ?
C5 Fe1 C1 . . 41.7(2) ?
C2 Fe1 C1 . . 40.8(2) ?
C10 Fe1 C1 . . 153.6(2) ?
C6 Fe1 C3 . . 165.9(2) ?
C7 Fe1 C3 . . 150.5(3) ?
C5 Fe1 C3 . . 67.2(3) ?
C2 Fe1 C3 . . 40.8(2) ?
C10 Fe1 C3 . . 126.2(2) ?
C1 Fe1 C3 . . 68.0(2) ?
C6 Fe1 C4 . . 129.8(2) ?
C7 Fe1 C4 . . 169.6(2) ?
C5 Fe1 C4 . . 39.9(2) ?
C2 Fe1 C4 . . 68.1(2) ?
C10 Fe1 C4 . . 107.4(2) ?
C1 Fe1 C4 . . 68.3(2) ?
C3 Fe1 C4 . . 39.4(2) ?
C6 Fe1 C9 . . 68.5(2) ?
C7 Fe1 C9 . . 67.7(3) ?
C5 Fe1 C9 . . 149.7(3) ?
C2 Fe1 C9 . . 126.5(3) ?
C10 Fe1 C9 . . 40.2(2) ?
C1 Fe1 C9 . . 165.8(3) ?
C3 Fe1 C9 . . 106.3(3) ?
C4 Fe1 C9 . . 116.3(3) ?
C6 Fe1 C8 . . 68.5(2) ?
C7 Fe1 C8 . . 40.4(2) ?
C5 Fe1 C8 . . 170.2(3) ?
C2 Fe1 C8 . . 107.4(3) ?
C10 Fe1 C8 . . 67.8(3) ?
C1 Fe1 C8 . . 129.8(3) ?
C3 Fe1 C8 . . 116.5(3) ?
C4 Fe1 C8 . . 148.4(3) ?
C9 Fe1 C8 . . 39.7(3) ?
C1 P1 C17 . . 105.3(2) ?
C1 P1 C11 . . 105.0(2) ?
C17 P1 C11 . . 105.1(2) ?
C1 P1 Cd1 . . 110.48(17) ?
C17 P1 Cd1 . . 111.77(17) ?
C11 P1 Cd1 . . 118.16(17) ?
C6 P2 C29 . . 107.8(3) ?
C6 P2 C23 . . 106.0(2) ?
C29 P2 C23 . . 103.3(2) ?
C6 P2 Cd1 . . 109.14(18) ?
C29 P2 Cd1 . . 112.46(17) ?
C23 P2 Cd1 . . 117.5(2) ?
C2 C1 C5 . . 106.7(4) ?
C2 C1 P1 . . 129.5(4) ?
C5 C1 P1 . . 123.6(4) ?
C2 C1 Fe1 . . 69.5(3) ?
C5 C1 Fe1 . . 68.7(3) ?
P1 C1 Fe1 . . 123.2(3) ?
C3 C2 C1 . . 106.9(5) ?
C3 C2 Fe1 . . 69.8(3) ?
C1 C2 Fe1 . . 69.7(3) ?
C3 C2 H2 . . 126.5 ?
C1 C2 H2 . . 126.5 ?
Fe1 C2 H2 . . 125.6 ?
C4 C3 C2 . . 109.5(5) ?
C4 C3 Fe1 . . 70.5(3) ?
C2 C3 Fe1 . . 69.5(3) ?
C4 C3 H3 . . 125.3 ?
C2 C3 H3 . . 125.3 ?
Fe1 C3 H3 . . 126.3 ?
C3 C4 C5 . . 108.9(5) ?
C3 C4 Fe1 . . 70.1(4) ?
C5 C4 Fe1 . . 69.4(3) ?
C3 C4 H4 . . 125.5 ?
C5 C4 H4 . . 125.5 ?
Fe1 C4 H4 . . 126.6 ?
C4 C5 C1 . . 107.9(5) ?
C4 C5 Fe1 . . 70.8(3) ?
C1 C5 Fe1 . . 69.6(3) ?
C4 C5 H5 . . 126.0 ?
C1 C5 H5 . . 126.0 ?
Fe1 C5 H5 . . 125.2 ?
C7 C6 C10 . . 106.8(5) ?
C7 C6 P2 . . 123.0(4) ?
C10 C6 P2 . . 130.0(5) ?
C7 C6 Fe1 . . 69.5(3) ?
C10 C6 Fe1 . . 69.7(3) ?
P2 C6 Fe1 . . 121.8(3) ?
C8 C7 C6 . . 108.3(5) ?
C8 C7 Fe1 . . 70.9(3) ?
C6 C7 Fe1 . . 69.3(3) ?
C8 C7 H7 . . 125.9 ?
C6 C7 H7 . . 125.9 ?
Fe1 C7 H7 . . 125.5 ?
C9 C8 C7 . . 108.2(6) ?
C9 C8 Fe1 . . 69.8(4) ?
C7 C8 Fe1 . . 68.7(3) ?
C9 C8 H8 . . 125.9 ?
C7 C8 H8 . . 125.9 ?
Fe1 C8 H8 . . 127.2 ?
C8 C9 C10 . . 109.5(5) ?
C8 C9 Fe1 . . 70.5(4) ?
C10 C9 Fe1 . . 69.6(3) ?
C8 C9 H9 . . 125.2 ?
C10 C9 H9 . . 125.2 ?
Fe1 C9 H9 . . 126.2 ?
C9 C10 C6 . . 107.2(6) ?
C9 C10 Fe1 . . 70.2(4) ?
C6 C10 Fe1 . . 68.7(3) ?
C9 C10 H10 . . 126.4 ?
C6 C10 H10 . . 126.4 ?
Fe1 C10 H10 . . 126.2 ?
C16 C11 C12 . . 119.7(5) ?
C16 C11 P1 . . 120.6(4) ?
C12 C11 P1 . . 119.7(4) ?
C11 C12 C13 . . 118.5(6) ?
C11 C12 H12 . . 120.8 ?
C13 C12 H12 . . 120.8 ?
C14 C13 C12 . . 121.3(6) ?
C14 C13 H13 . . 119.3 ?
C12 C13 H13 . . 119.3 ?
C13 C14 C15 . . 120.2(6) ?
C13 C14 H14 . . 119.9 ?
C15 C14 H14 . . 119.9 ?
C14 C15 C16 . . 119.5(5) ?
C14 C15 H15 . . 120.3 ?
C16 C15 H15 . . 120.3 ?
C11 C16 C15 . . 120.7(5) ?
C11 C16 H16 . . 119.6 ?
C15 C16 H16 . . 119.6 ?
C18 C17 C22 . . 118.0(5) ?
C18 C17 P1 . . 123.9(4) ?
C22 C17 P1 . . 118.2(4) ?
C17 C18 C19 . . 121.1(5) ?
C17 C18 H18 . . 119.5 ?
C19 C18 H18 . . 119.5 ?
C20 C19 C18 . . 120.4(6) ?
C20 C19 H19 . . 119.8 ?
C18 C19 H19 . . 119.8 ?
C19 C20 C21 . . 119.8(6) ?
C19 C20 H20 . . 120.1 ?
C21 C20 H20 . . 120.1 ?
C20 C21 C22 . . 119.8(6) ?
C20 C21 H21 . . 120.1 ?
C22 C21 H21 . . 120.1 ?
C21 C22 C17 . . 121.0(6) ?
C21 C22 H22 . . 119.5 ?
C17 C22 H22 . . 119.5 ?
C24 C23 C28 . . 119.5(6) ?
C24 C23 P2 . . 121.1(4) ?
C28 C23 P2 . . 119.4(5) ?
C23 C24 C25 . . 120.5(6) ?
C23 C24 H24 . . 119.7 ?
C25 C24 H24 . . 119.7 ?
C24 C25 C26 . . 118.2(8) ?
C24 C25 H25 . . 120.9 ?
C26 C25 H25 . . 120.9 ?
C27 C26 C25 . . 121.7(7) ?
C27 C26 H26 . . 119.1 ?
C25 C26 H26 . . 119.1 ?
C26 C27 C28 . . 119.3(8) ?
C26 C27 H27 . . 120.3 ?
C28 C27 H27 . . 120.3 ?
C27 C28 C23 . . 120.6(7) ?
C27 C28 H28 . . 119.7 ?
C23 C28 H28 . . 119.7 ?
C30 C29 C34 . . 117.9(5) ?
C30 C29 P2 . . 124.4(4) ?
C34 C29 P2 . . 117.6(4) ?
C29 C30 C31 . . 120.5(6) ?
C29 C30 H30 . . 119.8 ?
C31 C30 H30 . . 119.8 ?
C32 C31 C30 . . 120.4(6) ?
C32 C31 H31 . . 119.8 ?
C30 C31 H31 . . 119.8 ?
C31 C32 C33 . . 120.5(6) ?
C31 C32 H32 . . 119.7 ?
C33 C32 H32 . . 119.7 ?
C32 C33 C34 . . 120.7(6) ?
C32 C33 H33 . . 119.7 ?
C34 C33 H33 . . 119.7 ?
C33 C34 C29 . . 120.0(6) ?
C33 C34 H34 . . 120.0 ?
C29 C34 H34 . . 120.0 ?
Cl3 C35 Cl4 . . 112.5(4) ?
Cl3 C35 H35A . . 109.1 ?
Cl4 C35 H35A . . 109.1 ?
Cl3 C35 H35B . . 109.1 ?
Cl4 C35 H35B . . 109.1 ?
H35A C35 H35B . . 107.8 ?
Cl5 C36 Cl6 . . 112.8(5) ?
Cl5 C36 H36A . . 109.0 ?
Cl6 C36 H36A . . 109.0 ?
Cl5 C36 H36B . . 109.0 ?
Cl6 C36 H36B . . 109.0 ?
H36A C36 H36B . . 107.8 ?

loop_
_geom_bond_atom_site_label_1
_geom_bond_atom_site_label_2
_geom_bond_site_symmetry_2
_geom_bond_distance
_geom_bond_publ_flag
Cd1 Cl2 . 2.4530(17) ?
Cd1 Cl1 . 2.4658(16) ?
Cd1 P2 . 2.6372(15) ?
Cd1 P1 . 2.6411(13) ?
Fe1 C6 . 2.060(5) ?
Fe1 C7 . 2.062(6) ?
Fe1 C5 . 2.063(6) ?
Fe1 C2 . 2.072(6) ?
Fe1 C10 . 2.074(6) ?
Fe1 C1 . 2.075(5) ?
Fe1 C3 . 2.075(6) ?
Fe1 C4 . 2.081(6) ?
Fe1 C9 . 2.082(6) ?
Fe1 C8 . 2.092(6) ?
P1 C1 . 1.823(5) ?
P1 C17 . 1.843(6) ?
P1 C11 . 1.859(5) ?
P2 C6 . 1.817(6) ?
P2 C29 . 1.832(6) ?
P2 C23 . 1.853(6) ?
Cl3 C35 . 1.719(9) ?
Cl4 C35 . 1.734(8) ?
Cl5 C36 . 1.748(9) ?
Cl6 C36 . 1.764(9) ?
C1 C2 . 1.446(7) ?
C1 C5 . 1.473(7) ?
C2 C3 . 1.444(8) ?
C2 H2 . 0.9300 ?
C3 C4 . 1.402(9) ?
C3 H3 . 0.9300 ?
C4 C5 . 1.413(7) ?
C4 H4 . 0.9300 ?
C5 H5 . 0.9300 ?
C6 C7 . 1.450(8) ?
C6 C10 . 1.466(7) ?
C7 C8 . 1.434(8) ?
C7 H7 . 0.9300 ?
C8 C9 . 1.416(9) ?
C8 H8 . 0.9300 ?
C9 C10 . 1.428(9) ?
C9 H9 . 0.9300 ?
C10 H10 . 0.9300 ?
C11 C16 . 1.390(7) ?
C11 C12 . 1.398(7) ?
C12 C13 . 1.414(8) ?
C12 H12 . 0.9300 ?
C13 C14 . 1.364(8) ?
C13 H13 . 0.9300 ?
C14 C15 . 1.386(8) ?
C14 H14 . 0.9300 ?
C15 C16 . 1.399(8) ?
C15 H15 . 0.9300 ?
C16 H16 . 0.9300 ?
C17 C18 . 1.382(7) ?
C17 C22 . 1.409(7) ?
C18 C19 . 1.392(8) ?
C18 H18 . 0.9300 ?
C19 C20 . 1.380(9) ?
C19 H19 . 0.9300 ?
C20 C21 . 1.386(9) ?
C20 H20 . 0.9300 ?
C21 C22 . 1.390(8) ?
C21 H21 . 0.9300 ?
C22 H22 . 0.9300 ?
C23 C24 . 1.388(8) ?
C23 C28 . 1.399(8) ?
C24 C25 . 1.401(9) ?
C24 H24 . 0.9300 ?
C25 C26 . 1.401(11) ?
C25 H25 . 0.9300 ?
C26 C27 . 1.373(11) ?
C26 H26 . 0.9300 ?
C27 C28 . 1.382(10) ?
C27 H27 . 0.9300 ?
C28 H28 . 0.9300 ?
C29 C30 . 1.401(8) ?
C29 C34 . 1.410(7) ?
C30 C31 . 1.407(8) ?
C30 H30 . 0.9300 ?
C31 C32 . 1.362(9) ?
C31 H31 . 0.9300 ?
C32 C33 . 1.368(9) ?
C32 H32 . 0.9300 ?
C33 C34 . 1.401(8) ?
C33 H33 . 0.9300 ?
C34 H34 . 0.9300 ?
C35 H35A . 0.9700 ?
C35 H35B . 0.9700 ?
C36 H36A . 0.9700 ?
C36 H36B . 0.9700 ?

loop_
_geom_hbond_atom_site_label_D
_geom_hbond_atom_site_label_H
_geom_hbond_atom_site_label_A
_geom_hbond_site_symmetry_A
_geom_hbond_distance_DH
_geom_hbond_distance_HA
_geom_hbond_distance_DA
_geom_hbond_angle_DHA
C35 H35A Cl2 . 0.97 2.77 3.698(9) 160
C36 H36B Cl1 . 0.97 2.66 3.619(9) 167
C19 H19 Cl2 4_576 0.93 2.82 3.746(7) 173
C27 H27 Cl1 1_455 0.93 2.82 3.608(7) 144

loop_
_geom_torsion_atom_site_label_1
_geom_torsion_atom_site_label_2
_geom_torsion_atom_site_label_3
_geom_torsion_atom_site_label_4
_geom_torsion_site_symmetry_1
_geom_torsion_site_symmetry_2
_geom_torsion_site_symmetry_3
_geom_torsion_site_symmetry_4
_geom_torsion
_geom_torsion_publ_flag
Cl2 Cd1 P1 C1 . . . . -134.47(19) ?
Cl1 Cd1 P1 C1 . . . . 97.57(19) ?
P2 Cd1 P1 C1 . . . . -15.65(19) ?
Cl2 Cd1 P1 C17 . . . . 108.66(19) ?
Cl1 Cd1 P1 C17 . . . . -19.31(19) ?
P2 Cd1 P1 C17 . . . . -132.52(18) ?
Cl2 Cd1 P1 C11 . . . . -13.5(2) ?
Cl1 Cd1 P1 C11 . . . . -141.51(19) ?
P2 Cd1 P1 C11 . . . . 105.27(19) ?
Cl2 Cd1 P2 C6 . . . . 87.40(19) ?
Cl1 Cd1 P2 C6 . . . . -149.01(19) ?
P1 Cd1 P2 C6 . . . . -28.76(19) ?
Cl2 Cd1 P2 C29 . . . . -32.2(2) ?
Cl1 Cd1 P2 C29 . . . . 91.4(2) ?
P1 Cd1 P2 C29 . . . . -148.3(2) ?
Cl2 Cd1 P2 C23 . . . . -151.90(19) ?
Cl1 Cd1 P2 C23 . . . . -28.31(19) ?
P1 Cd1 P2 C23 . . . . 91.94(19) ?
C17 P1 C1 C2 . . . . -105.5(5) ?
C11 P1 C1 C2 . . . . 5.2(6) ?
Cd1 P1 C1 C2 . . . . 133.7(5) ?
C17 P1 C1 C5 . . . . 79.6(5) ?
C11 P1 C1 C5 . . . . -169.7(4) ?
Cd1 P1 C1 C5 . . . . -41.2(5) ?
C17 P1 C1 Fe1 . . . . 164.7(3) ?
C11 P1 C1 Fe1 . . . . -84.6(3) ?
Cd1 P1 C1 Fe1 . . . . 43.9(3) ?
C6 Fe1 C1 C2 . . . . -154.4(3) ?
C7 Fe1 C1 C2 . . . . -109.9(3) ?
C5 Fe1 C1 C2 . . . . 118.4(4) ?
C10 Fe1 C1 C2 . . . . 166.8(5) ?
C3 Fe1 C1 C2 . . . . 38.5(4) ?
C4 Fe1 C1 C2 . . . . 81.1(4) ?
C9 Fe1 C1 C2 . . . . -30.6(11) ?
C8 Fe1 C1 C2 . . . . -68.4(4) ?
C6 Fe1 C1 C5 . . . . 87.2(3) ?
C7 Fe1 C1 C5 . . . . 131.7(3) ?
C2 Fe1 C1 C5 . . . . -118.4(4) ?
C10 Fe1 C1 C5 . . . . 48.3(6) ?
C3 Fe1 C1 C5 . . . . -79.9(4) ?
C4 Fe1 C1 C5 . . . . -37.3(3) ?
C9 Fe1 C1 C5 . . . . -149.0(10) ?
C8 Fe1 C1 C5 . . . . 173.2(3) ?
C6 Fe1 C1 P1 . . . . -29.9(4) ?
C7 Fe1 C1 P1 . . . . 14.6(4) ?
C5 Fe1 C1 P1 . . . . -117.1(4) ?
C2 Fe1 C1 P1 . . . . 124.5(5) ?
C10 Fe1 C1 P1 . . . . -68.8(6) ?
C3 Fe1 C1 P1 . . . . 163.0(4) ?
C4 Fe1 C1 P1 . . . . -154.4(4) ?
C9 Fe1 C1 P1 . . . . 93.9(10) ?
C8 Fe1 C1 P1 . . . . 56.1(4) ?
C5 C1 C2 C3 . . . . -1.3(6) ?
P1 C1 C2 C3 . . . . -176.8(4) ?
Fe1 C1 C2 C3 . . . . -60.1(4) ?
C5 C1 C2 Fe1 . . . . 58.8(3) ?
P1 C1 C2 Fe1 . . . . -116.7(4) ?
C6 Fe1 C2 C3 . . . . 172.7(5) ?
C7 Fe1 C2 C3 . . . . -153.1(4) ?
C5 Fe1 C2 C3 . . . . 79.0(4) ?
C10 Fe1 C2 C3 . . . . -40.6(11) ?
C1 Fe1 C2 C3 . . . . 117.8(5) ?
C4 Fe1 C2 C3 . . . . 36.1(4) ?
C9 Fe1 C2 C3 . . . . -71.1(5) ?
C8 Fe1 C2 C3 . . . . -110.6(4) ?
C6 Fe1 C2 C1 . . . . 54.8(6) ?
C7 Fe1 C2 C1 . . . . 89.1(4) ?
C5 Fe1 C2 C1 . . . . -38.8(3) ?
C10 Fe1 C2 C1 . . . . -158.4(8) ?
C3 Fe1 C2 C1 . . . . -117.8(5) ?
C4 Fe1 C2 C1 . . . . -81.8(3) ?
C9 Fe1 C2 C1 . . . . 171.0(4) ?
C8 Fe1 C2 C1 . . . . 131.5(3) ?
C1 C2 C3 C4 . . . . 0.8(7) ?
Fe1 C2 C3 C4 . . . . -59.3(4) ?
C1 C2 C3 Fe1 . . . . 60.1(4) ?
C6 Fe1 C3 C4 . . . . -45.5(12) ?
C7 Fe1 C3 C4 . . . . 174.9(4) ?
C5 Fe1 C3 C4 . . . . 36.9(4) ?
C2 Fe1 C3 C4 . . . . 120.7(5) ?
C10 Fe1 C3 C4 . . . . -72.2(5) ?
C1 Fe1 C3 C4 . . . . 82.1(4) ?
C9 Fe1 C3 C4 . . . . -111.7(4) ?
C8 Fe1 C3 C4 . . . . -153.1(4) ?
C6 Fe1 C3 C2 . . . . -166.2(9) ?
C7 Fe1 C3 C2 . . . . 54.2(6) ?
C5 Fe1 C3 C2 . . . . -83.8(4) ?
C10 Fe1 C3 C2 . . . . 167.1(4) ?
C1 Fe1 C3 C2 . . . . -38.5(3) ?
C4 Fe1 C3 C2 . . . . -120.7(5) ?
C9 Fe1 C3 C2 . . . . 127.6(4) ?
C8 Fe1 C3 C2 . . . . 86.2(4) ?
C2 C3 C4 C5 . . . . 0.1(7) ?
Fe1 C3 C4 C5 . . . . -58.6(4) ?
C2 C3 C4 Fe1 . . . . 58.7(4) ?
C6 Fe1 C4 C3 . . . . 166.9(3) ?
C7 Fe1 C4 C3 . . . . -165.9(12) ?
C5 Fe1 C4 C3 . . . . -120.3(5) ?
C2 Fe1 C4 C3 . . . . -37.3(3) ?
C10 Fe1 C4 C3 . . . . 126.3(4) ?
C1 Fe1 C4 C3 . . . . -81.4(4) ?
C9 Fe1 C4 C3 . . . . 83.9(4) ?
C8 Fe1 C4 C3 . . . . 50.6(7) ?
C6 Fe1 C4 C5 . . . . -72.8(4) ?
C7 Fe1 C4 C5 . . . . -45.6(15) ?
C2 Fe1 C4 C5 . . . . 83.1(4) ?
C10 Fe1 C4 C5 . . . . -113.3(4) ?
C1 Fe1 C4 C5 . . . . 39.0(3) ?
C3 Fe1 C4 C5 . . . . 120.3(5) ?
C9 Fe1 C4 C5 . . . . -155.8(4) ?
C8 Fe1 C4 C5 . . . . 170.9(5) ?
C3 C4 C5 C1 . . . . -0.9(6) ?
Fe1 C4 C5 C1 . . . . -59.9(4) ?
C3 C4 C5 Fe1 . . . . 59.1(4) ?
C2 C1 C5 C4 . . . . 1.3(6) ?
P1 C1 C5 C4 . . . . 177.2(4) ?
Fe1 C1 C5 C4 . . . . 60.7(4) ?
C2 C1 C5 Fe1 . . . . -59.3(4) ?
P1 C1 C5 Fe1 . . . . 116.5(4) ?
C6 Fe1 C5 C4 . . . . 128.6(4) ?
C7 Fe1 C5 C4 . . . . 170.0(4) ?
C2 Fe1 C5 C4 . . . . -80.5(4) ?
C10 Fe1 C5 C4 . . . . 83.6(4) ?
C1 Fe1 C5 C4 . . . . -118.5(5) ?
C3 Fe1 C5 C4 . . . . -36.5(4) ?
C9 Fe1 C5 C4 . . . . 46.9(6) ?
C6 Fe1 C5 C1 . . . . -112.9(3) ?
C7 Fe1 C5 C1 . . . . -71.5(4) ?
C2 Fe1 C5 C1 . . . . 38.0(3) ?
C10 Fe1 C5 C1 . . . . -157.9(3) ?
C3 Fe1 C5 C1 . . . . 82.0(3) ?
C4 Fe1 C5 C1 . . . . 118.5(5) ?
C9 Fe1 C5 C1 . . . . 165.5(4) ?
C29 P2 C6 C7 . . . . 88.9(5) ?
C23 P2 C6 C7 . . . . -161.0(4) ?
Cd1 P2 C6 C7 . . . . -33.5(5) ?
C29 P2 C6 C10 . . . . -96.8(5) ?
C23 P2 C6 C10 . . . . 13.2(6) ?
Cd1 P2 C6 C10 . . . . 140.7(5) ?
C29 P2 C6 Fe1 . . . . 173.8(3) ?
C23 P2 C6 Fe1 . . . . -76.1(4) ?
Cd1 P2 C6 Fe1 . . . . 51.4(3) ?
C5 Fe1 C6 C7 . . . . 132.1(3) ?
C2 Fe1 C6 C7 . . . . 48.9(6) ?
C10 Fe1 C6 C7 . . . . -117.8(5) ?
C1 Fe1 C6 C7 . . . . 87.0(4) ?
C3 Fe1 C6 C7 . . . . -151.0(10) ?
C4 Fe1 C6 C7 . . . . 172.8(3) ?
C9 Fe1 C6 C7 . . . . -80.3(4) ?
C8 Fe1 C6 C7 . . . . -37.5(4) ?
C7 Fe1 C6 C10 . . . . 117.8(5) ?
C5 Fe1 C6 C10 . . . . -110.1(4) ?
C1 Fe1 C6 C10 . . . . -155.1(4) ?
C3 Fe1 C6 C10 . . . . -33.2(12) ?
C4 Fe1 C6 C10 . . . . -69.3(4) ?
C9 Fe1 C6 C10 . . . . 37.5(4) ?
C8 Fe1 C6 C10 . . . . 80.3(4) ?
C7 Fe1 C6 P2 . . . . -116.9(5) ?
C5 Fe1 C6 P2 . . . . 15.3(4) ?
C2 Fe1 C6 P2 . . . . -67.9(6) ?
C10 Fe1 C6 P2 . . . . 125.3(5) ?
C1 Fe1 C6 P2 . . . . -29.8(4) ?
C3 Fe1 C6 P2 . . . . 92.1(10) ?
C4 Fe1 C6 P2 . . . . 56.0(4) ?
C9 Fe1 C6 P2 . . . . 162.9(4) ?
C8 Fe1 C6 P2 . . . . -154.4(4) ?
C10 C6 C7 C8 . . . . 0.4(6) ?
P2 C6 C7 C8 . . . . 175.9(4) ?
Fe1 C6 C7 C8 . . . . 60.5(4) ?
C10 C6 C7 Fe1 . . . . -60.1(4) ?
P2 C6 C7 Fe1 . . . . 115.4(4) ?
C6 Fe1 C7 C8 . . . . -119.0(5) ?
C5 Fe1 C7 C8 . . . . 170.5(4) ?
C2 Fe1 C7 C8 . . . . 84.0(4) ?
C10 Fe1 C7 C8 . . . . -80.1(4) ?
C1 Fe1 C7 C8 . . . . 128.2(4) ?
C3 Fe1 C7 C8 . . . . 47.1(7) ?
C4 Fe1 C7 C8 . . . . -151.2(12) ?
C9 Fe1 C7 C8 . . . . -36.7(4) ?
C5 Fe1 C7 C6 . . . . -70.5(4) ?
C2 Fe1 C7 C6 . . . . -157.0(3) ?
C10 Fe1 C7 C6 . . . . 38.9(3) ?
C1 Fe1 C7 C6 . . . . -112.8(3) ?
C3 Fe1 C7 C6 . . . . 166.1(4) ?
C4 Fe1 C7 C6 . . . . -32.2(15) ?
C9 Fe1 C7 C6 . . . . 82.3(4) ?
C8 Fe1 C7 C6 . . . . 119.0(5) ?
C6 C7 C8 C9 . . . . -0.7(7) ?
Fe1 C7 C8 C9 . . . . 58.8(4) ?
C6 C7 C8 Fe1 . . . . -59.5(4) ?
C6 Fe1 C8 C9 . . . . -81.8(4) ?
C7 Fe1 C8 C9 . . . . -120.0(5) ?
C2 Fe1 C8 C9 . . . . 126.8(4) ?
C10 Fe1 C8 C9 . . . . -36.9(4) ?
C1 Fe1 C8 C9 . . . . 166.4(3) ?
C3 Fe1 C8 C9 . . . . 83.7(4) ?
C4 Fe1 C8 C9 . . . . 50.5(7) ?
C6 Fe1 C8 C7 . . . . 38.2(3) ?
C2 Fe1 C8 C7 . . . . -113.2(4) ?
C10 Fe1 C8 C7 . . . . 83.2(4) ?
C1 Fe1 C8 C7 . . . . -73.6(4) ?
C3 Fe1 C8 C7 . . . . -156.3(4) ?
C4 Fe1 C8 C7 . . . . 170.5(4) ?
C9 Fe1 C8 C7 . . . . 120.0(6) ?
C7 C8 C9 C10 . . . . 0.7(7) ?
Fe1 C8 C9 C10 . . . . 58.8(5) ?
C7 C8 C9 Fe1 . . . . -58.1(4) ?
C6 Fe1 C9 C8 . . . . 81.9(4) ?
C7 Fe1 C9 C8 . . . . 37.3(4) ?
C5 Fe1 C9 C8 . . . . 175.3(4) ?
C2 Fe1 C9 C8 . . . . -72.0(5) ?
C10 Fe1 C9 C8 . . . . 120.6(5) ?
C1 Fe1 C9 C8 . . . . -47.5(11) ?
C3 Fe1 C9 C8 . . . . -112.0(4) ?
C4 Fe1 C9 C8 . . . . -153.2(4) ?
C6 Fe1 C9 C10 . . . . -38.8(4) ?
C7 Fe1 C9 C10 . . . . -83.3(4) ?
C5 Fe1 C9 C10 . . . . 54.7(6) ?
C2 Fe1 C9 C10 . . . . 167.4(3) ?
C1 Fe1 C9 C10 . . . . -168.1(8) ?
C3 Fe1 C9 C10 . . . . 127.3(4) ?
C4 Fe1 C9 C10 . . . . 86.2(4) ?
C8 Fe1 C9 C10 . . . . -120.6(5) ?
C8 C9 C10 C6 . . . . -0.4(7) ?
Fe1 C9 C10 C6 . . . . 59.0(4) ?
C8 C9 C10 Fe1 . . . . -59.4(5) ?
C7 C6 C10 C9 . . . . 0.0(6) ?
P2 C6 C10 C9 . . . . -175.0(4) ?
Fe1 C6 C10 C9 . . . . -59.9(4) ?
C7 C6 C10 Fe1 . . . . 59.9(4) ?
P2 C6 C10 Fe1 . . . . -115.1(5) ?
C6 Fe1 C10 C9 . . . . 118.6(6) ?
C7 Fe1 C10 C9 . . . . 80.0(4) ?
C5 Fe1 C10 C9 . . . . -152.2(4) ?
C2 Fe1 C10 C9 . . . . -39.2(11) ?
C1 Fe1 C10 C9 . . . . 173.5(5) ?
C3 Fe1 C10 C9 . . . . -71.0(5) ?
C4 Fe1 C10 C9 . . . . -110.3(4) ?
C8 Fe1 C10 C9 . . . . 36.4(4) ?
C7 Fe1 C10 C6 . . . . -38.6(3) ?
C5 Fe1 C10 C6 . . . . 89.2(4) ?
C2 Fe1 C10 C6 . . . . -157.8(8) ?
C1 Fe1 C10 C6 . . . . 54.9(6) ?
C3 Fe1 C10 C6 . . . . 170.5(4) ?
C4 Fe1 C10 C6 . . . . 131.1(4) ?
C9 Fe1 C10 C6 . . . . -118.6(6) ?
C8 Fe1 C10 C6 . . . . -82.2(4) ?
C1 P1 C11 C16 . . . . 109.4(4) ?
C17 P1 C11 C16 . . . . -139.8(4) ?
Cd1 P1 C11 C16 . . . . -14.3(5) ?
C1 P1 C11 C12 . . . . -69.0(5) ?
C17 P1 C11 C12 . . . . 41.8(5) ?
Cd1 P1 C11 C12 . . . . 167.4(4) ?
C16 C11 C12 C13 . . . . -1.5(9) ?
P1 C11 C12 C13 . . . . 176.8(5) ?
C11 C12 C13 C14 . . . . 1.6(10) ?
C12 C13 C14 C15 . . . . -1.4(10) ?
C13 C14 C15 C16 . . . . 1.1(9) ?
C12 C11 C16 C15 . . . . 1.2(8) ?
P1 C11 C16 C15 . . . . -177.1(4) ?
C14 C15 C16 C11 . . . . -1.0(8) ?
C1 P1 C17 C18 . . . . 18.7(5) ?
C11 P1 C17 C18 . . . . -92.0(5) ?
Cd1 P1 C17 C18 . . . . 138.6(4) ?
C1 P1 C17 C22 . . . . -160.6(4) ?
C11 P1 C17 C22 . . . . 88.8(5) ?
Cd1 P1 C17 C22 . . . . -40.6(5) ?
C22 C17 C18 C19 . . . . -1.6(9) ?
P1 C17 C18 C19 . . . . 179.1(5) ?
C17 C18 C19 C20 . . . . 1.2(10) ?
C18 C19 C20 C21 . . . . -0.5(10) ?
C19 C20 C21 C22 . . . . 0.4(10) ?
C20 C21 C22 C17 . . . . -0.9(10) ?
C18 C17 C22 C21 . . . . 1.5(9) ?
P1 C17 C22 C21 . . . . -179.2(5) ?
C6 P2 C23 C24 . . . . 111.5(5) ?
C29 P2 C23 C24 . . . . -135.3(5) ?
Cd1 P2 C23 C24 . . . . -10.8(5) ?
C6 P2 C23 C28 . . . . -68.6(5) ?
C29 P2 C23 C28 . . . . 44.7(5) ?
Cd1 P2 C23 C28 . . . . 169.1(4) ?
C28 C23 C24 C25 . . . . 3.9(8) ?
P2 C23 C24 C25 . . . . -176.1(4) ?
C23 C24 C25 C26 . . . . -2.1(9) ?
C24 C25 C26 C27 . . . . -1.8(10) ?
C25 C26 C27 C28 . . . . 3.9(11) ?
C26 C27 C28 C23 . . . . -2.0(10) ?
C24 C23 C28 C27 . . . . -1.8(9) ?
P2 C23 C28 C27 . . . . 178.2(5) ?
C6 P2 C29 C30 . . . . 1.0(6) ?
C23 P2 C29 C30 . . . . -110.9(6) ?
Cd1 P2 C29 C30 . . . . 121.4(5) ?
C6 P2 C29 C34 . . . . 179.9(4) ?
C23 P2 C29 C34 . . . . 67.9(5) ?
Cd1 P2 C29 C34 . . . . -59.8(5) ?
C34 C29 C30 C31 . . . . -0.5(10) ?
P2 C29 C30 C31 . . . . 178.4(5) ?
C29 C30 C31 C32 . . . . 0.6(11) ?
C30 C31 C32 C33 . . . . -1.0(11) ?
C31 C32 C33 C34 . . . . 1.1(11) ?
C32 C33 C34 C29 . . . . -1.0(10) ?
C30 C29 C34 C33 . . . . 0.7(9) ?
P2 C29 C34 C33 . . . . -178.3(5) ?
